data_4066021
loop_
_publ_author_name
'Tomson, Neil C.'
'Arnold, John'
'Bergman, Robert G.'

_publ_section_title
;
 Synthesis, Characterization, and Reactions of Isolable
 (\b-Diketiminato)Nb(III) Imido Complexes.
;
_journal_issue 21
_journal_name_full Organometallics
_journal_page_first 5010
_journal_page_last 5025
_journal_paper_doi 10.1021/om1002528
_journal_volume 29
_journal_year 2010
_chemical_formula_moiety 'C38 H55 N4 Nb'
_chemical_formula_sum 'C38 H55 N4 Nb'
_chemical_formula_weight 660.77
_chemical_name_systematic
; 
 ? 
;
_space_group_IT_number 19
_symmetry_cell_setting orthorhombic
_symmetry_space_group_name_Hall 'P 2ac 2ab'
_symmetry_space_group_name_H-M 'P 21 21 21'
_atom_sites_solution_hydrogens geom
_atom_sites_solution_primary direct
_atom_sites_solution_secondary difmap
_audit_creation_method SHELXL-97
_cell_angle_alpha 90.00
_cell_angle_beta 90.00
_cell_angle_gamma 90.00
_cell_formula_units_Z 4
_cell_length_a 10.847(17)
_cell_length_b 17.61(4)
_cell_length_c 21.45(4)
_cell_measurement_reflns_used 4449
_cell_measurement_temperature 107(2)
_cell_measurement_theta_max 42.546
_cell_measurement_theta_min 6.868
_cell_volume 4097(14)
_computing_cell_refinement 'Bruker SAINT v7.07'
_computing_data_collection 'Bruker SMART v5.631'
_computing_data_reduction 'Bruker SAINT v7.07'
_computing_molecular_graphics 'Bruker-AXS XP v.6'
_computing_publication_material 'Bruker-AXS XP v.6'
_computing_structure_refinement 'SHELXL-97 (Sheldrick, 2008)'
_computing_structure_solution 'SHELXS-97 (Sheldrick, 2008)'
_diffrn_ambient_temperature 107(2)
_diffrn_measured_fraction_theta_full 0.945
_diffrn_measured_fraction_theta_max 0.945
_diffrn_measurement_device_type 'SMART 1000'
_diffrn_measurement_method '\w scans'
_diffrn_radiation_monochromator graphite
_diffrn_radiation_source 'fine-focus sealed tube'
_diffrn_radiation_type MoK\a
_diffrn_radiation_wavelength 0.71073
_diffrn_reflns_av_R_equivalents 0.0730
_diffrn_reflns_av_sigmaI/netI 0.1102
_diffrn_reflns_limit_h_max 12
_diffrn_reflns_limit_h_min -12
_diffrn_reflns_limit_k_max 20
_diffrn_reflns_limit_k_min -20
_diffrn_reflns_limit_l_max 24
_diffrn_reflns_limit_l_min -23
_diffrn_reflns_number 20155
_diffrn_reflns_theta_full 25.15
_diffrn_reflns_theta_max 25.15
_diffrn_reflns_theta_min 3.41
_exptl_absorpt_coefficient_mu 0.320
_exptl_absorpt_correction_T_max 1
_exptl_absorpt_correction_T_min 0.769670
_exptl_absorpt_correction_type empirical
_exptl_absorpt_process_details 'Blessing, 1995'
_exptl_crystal_colour yellow
_exptl_crystal_density_diffrn 1.071
_exptl_crystal_density_method 'not measured'
_exptl_crystal_description block
_exptl_crystal_F_000 1408
_exptl_crystal_size_max 0.14
_exptl_crystal_size_mid 0.14
_exptl_crystal_size_min 0.07
_platon_squeeze_details
;
Squeeze was used to remove highly disordered hydrocarbon chains.  
The co-crystallized solvent was well-separated from the Nb complex, 
and its removal had negligible impact on the bonding within 
the remaining structure. 
;
_refine_diff_density_max 0.830
_refine_diff_density_min -0.468
_refine_diff_density_rms 0.075
_refine_ls_abs_structure_details 'Flack H D (1983), Acta Cryst. A39, 876-881'
_refine_ls_abs_structure_Flack 0.01(5)
_refine_ls_extinction_method none
_refine_ls_goodness_of_fit_ref 1.021
_refine_ls_hydrogen_treatment constr
_refine_ls_matrix_type full
_refine_ls_number_parameters 388
_refine_ls_number_reflns 6838
_refine_ls_number_restraints 0
_refine_ls_restrained_S_all 1.021
_refine_ls_R_factor_all 0.0771
_refine_ls_R_factor_gt 0.0570
_refine_ls_shift/su_max 0.001
_refine_ls_shift/su_mean 0.000
_refine_ls_structure_factor_coef Fsqd
_refine_ls_weighting_details 'calc w=1/[\s^2^(Fo^2^)+(0.0500P)^2^+0.0000P] where P=(Fo^2^+2Fc^2^)/3'
_refine_ls_weighting_scheme calc
_refine_ls_wR_factor_gt 0.1246
_refine_ls_wR_factor_ref 0.1333
_reflns_number_gt 5384
_reflns_number_total 6838
_reflns_threshold_expression >2sigma(I)
_cod_data_source_file om1002528_si_001.cif
_cod_data_source_block (mad)pyNb(NtBu)(NAr)
_cod_original_cell_volume 4099(13)
_cod_original_sg_symbol_H-M 'P 2(1) 2(1) 2(1)'
_cod_database_code 4066021

loop_
_symmetry_equiv_pos_as_xyz
'x, y, z'
'-x+1/2, -y, z+1/2'
'-x, y+1/2, -z+1/2'
'x+1/2, -y+1/2, -z'

loop_
_atom_site_label
_atom_site_type_symbol
_atom_site_fract_x
_atom_site_fract_y
_atom_site_fract_z
_atom_site_U_iso_or_equiv
_atom_site_adp_type
_atom_site_occupancy
_atom_site_symmetry_multiplicity
_atom_site_calc_flag
_atom_site_refinement_flags
Nb1 Nb 0.68129(4) -0.56404(3) 0.213199(19) 0.03574(15) Uani 1 1 d .
N1 N 0.7514(4) -0.5518(3) 0.2887(2) 0.0477(12) Uani 1 1 d .
N2 N 0.5209(4) -0.5342(2) 0.20820(19) 0.0400(10) Uani 1 1 d .
N3 N 0.8095(4) -0.6101(2) 0.13407(16) 0.0308(9) Uani 1 1 d .
N4 N 0.6238(4) -0.6881(3) 0.22177(19) 0.0384(10) Uani 1 1 d .
C1 C 0.7730(6) -0.5261(5) 0.3527(3) 0.065(2) Uani 1 1 d .
C2 C 0.7061(7) -0.4501(5) 0.3635(3) 0.084(2) Uani 1 1 d .
H2A H 0.6173 -0.4571 0.3573 0.126 Uiso 1 1 calc R
H2B H 0.7370 -0.4122 0.3340 0.126 Uiso 1 1 calc R
H2C H 0.7213 -0.4327 0.4062 0.126 Uiso 1 1 calc R
C3 C 0.7197(7) -0.5834(6) 0.3966(3) 0.093(3) Uani 1 1 d .
H3A H 0.6303 -0.5864 0.3904 0.140 Uiso 1 1 calc R
H3B H 0.7372 -0.5682 0.4396 0.140 Uiso 1 1 calc R
H3C H 0.7567 -0.6331 0.3884 0.140 Uiso 1 1 calc R
C4 C 0.9102(6) -0.5183(6) 0.3637(3) 0.091(3) Uani 1 1 d .
H4A H 0.9503 -0.5674 0.3565 0.136 Uiso 1 1 calc R
H4B H 0.9250 -0.5021 0.4067 0.136 Uiso 1 1 calc R
H4C H 0.9442 -0.4805 0.3349 0.136 Uiso 1 1 calc R
C5 C 0.3959(4) -0.5178(3) 0.2095(3) 0.0362(12) Uani 1 1 d .
C6 C 0.3278(6) -0.5262(3) 0.2665(2) 0.0412(13) Uani 1 1 d .
C7 C 0.2040(6) -0.5097(4) 0.2657(3) 0.0529(17) Uani 1 1 d .
H7A H 0.1578 -0.5147 0.3031 0.063 Uiso 1 1 calc R
C8 C 0.1437(5) -0.4857(4) 0.2113(3) 0.0562(16) Uani 1 1 d .
H8A H 0.0580 -0.4747 0.2118 0.067 Uiso 1 1 calc R
C9 C 0.2115(5) -0.4784(3) 0.1568(3) 0.0511(16) Uani 1 1 d .
H9A H 0.1707 -0.4612 0.1202 0.061 Uiso 1 1 calc R
C10 C 0.3359(5) -0.4952(3) 0.1534(2) 0.0431(13) Uani 1 1 d .
C11 C 0.3897(5) -0.5526(4) 0.3269(2) 0.0472(15) Uani 1 1 d .
H11A H 0.4809 -0.5511 0.3202 0.057 Uiso 1 1 calc R
C12 C 0.3595(6) -0.4991(5) 0.3823(3) 0.076(2) Uani 1 1 d .
H12A H 0.4009 -0.5176 0.4200 0.114 Uiso 1 1 calc R
H12B H 0.2702 -0.4983 0.3892 0.114 Uiso 1 1 calc R
H12C H 0.3884 -0.4477 0.3728 0.114 Uiso 1 1 calc R
C13 C 0.3563(7) -0.6307(4) 0.3433(3) 0.076(2) Uani 1 1 d .
H13A H 0.3744 -0.6643 0.3080 0.113 Uiso 1 1 calc R
H13B H 0.2682 -0.6331 0.3530 0.113 Uiso 1 1 calc R
H13C H 0.4042 -0.6469 0.3797 0.113 Uiso 1 1 calc R
C14 C 0.4082(6) -0.4895(4) 0.0936(2) 0.0600(18) Uani 1 1 d .
H14A H 0.4867 -0.5182 0.1001 0.072 Uiso 1 1 calc R
C15 C 0.3469(9) -0.5234(7) 0.0400(3) 0.132(5) Uani 1 1 d .
H15A H 0.3253 -0.5762 0.0495 0.198 Uiso 1 1 calc R
H15B H 0.4023 -0.5221 0.0040 0.198 Uiso 1 1 calc R
H15C H 0.2718 -0.4947 0.0304 0.198 Uiso 1 1 calc R
C16 C 0.4426(14) -0.4095(6) 0.0807(5) 0.195(7) Uani 1 1 d .
H16A H 0.4915 -0.4072 0.0423 0.292 Uiso 1 1 calc R
H16B H 0.4914 -0.3896 0.1155 0.292 Uiso 1 1 calc R
H16C H 0.3677 -0.3790 0.0757 0.292 Uiso 1 1 calc R
C17 C 0.8339(5) -0.6874(3) 0.12128(19) 0.0350(12) Uani 1 1 d .
C18 C 0.9387(5) -0.7222(3) 0.1469(3) 0.0450(14) Uani 1 1 d .
C19 C 0.9518(6) -0.7991(4) 0.1395(3) 0.0561(16) Uani 1 1 d .
H19A H 1.0212 -0.8241 0.1571 0.067 Uiso 1 1 calc R
C20 C 0.8652(6) -0.8410(4) 0.1067(3) 0.0592(18) Uani 1 1 d .
H20A H 0.8749 -0.8943 0.1025 0.071 Uiso 1 1 calc R
C21 C 0.7662(6) -0.8057(4) 0.0806(3) 0.0496(15) Uani 1 1 d .
H21A H 0.7096 -0.8350 0.0568 0.060 Uiso 1 1 calc R
C22 C 0.7455(5) -0.7299(3) 0.0874(2) 0.0412(14) Uani 1 1 d .
C23 C 1.0364(5) -0.6795(4) 0.1836(3) 0.0566(17) Uani 1 1 d .
H23A H 1.0151 -0.6243 0.1818 0.068 Uiso 1 1 calc R
C24 C 1.0388(7) -0.7032(5) 0.2541(3) 0.085(3) Uani 1 1 d .
H24A H 1.1015 -0.6734 0.2761 0.128 Uiso 1 1 calc R
H24B H 1.0586 -0.7573 0.2575 0.128 Uiso 1 1 calc R
H24C H 0.9579 -0.6936 0.2728 0.128 Uiso 1 1 calc R
C25 C 1.1633(6) -0.6892(5) 0.1541(4) 0.081(2) Uani 1 1 d .
H25A H 1.1604 -0.6727 0.1105 0.121 Uiso 1 1 calc R
H25B H 1.1876 -0.7428 0.1560 0.121 Uiso 1 1 calc R
H25C H 1.2236 -0.6584 0.1769 0.121 Uiso 1 1 calc R
C26 C 0.6359(5) -0.6910(4) 0.0594(3) 0.0526(16) Uani 1 1 d .
H26A H 0.6047 -0.6535 0.0907 0.063 Uiso 1 1 calc R
C27 C 0.5294(6) -0.7443(4) 0.0433(3) 0.075(2) Uani 1 1 d .
H27A H 0.5014 -0.7703 0.0811 0.112 Uiso 1 1 calc R
H27B H 0.5573 -0.7820 0.0127 0.112 Uiso 1 1 calc R
H27C H 0.4612 -0.7149 0.0256 0.112 Uiso 1 1 calc R
C28 C 0.6724(8) -0.6459(4) -0.0005(3) 0.080(2) Uani 1 1 d .
H28A H 0.7405 -0.6113 0.0092 0.120 Uiso 1 1 calc R
H28B H 0.6014 -0.6166 -0.0152 0.120 Uiso 1 1 calc R
H28C H 0.6983 -0.6815 -0.0330 0.120 Uiso 1 1 calc R
C29 C 0.9597(5) -0.5749(4) 0.0517(2) 0.0494(15) Uani 1 1 d .
H29A H 0.9672 -0.6297 0.0446 0.074 Uiso 1 1 calc R
H29B H 1.0399 -0.5542 0.0640 0.074 Uiso 1 1 calc R
H29C H 0.9319 -0.5501 0.0133 0.074 Uiso 1 1 calc R
C30 C 0.8675(4) -0.5607(4) 0.1027(2) 0.0393(12) Uani 1 1 d .
C31 C 0.8452(5) -0.4821(3) 0.1188(3) 0.0467(15) Uani 1 1 d .
H31A H 0.8839 -0.4423 0.0962 0.056 Uiso 1 1 calc R
C32 C 0.7696(6) -0.4666(3) 0.1658(3) 0.0519(15) Uani 1 1 d .
C33 C 0.7510(8) -0.3834(4) 0.1844(4) 0.092(3) Uani 1 1 d .
H33A H 0.7999 -0.3507 0.1569 0.138 Uiso 1 1 calc R
H33B H 0.7776 -0.3761 0.2277 0.138 Uiso 1 1 calc R
H33C H 0.6636 -0.3701 0.1806 0.138 Uiso 1 1 calc R
C34 C 0.6955(6) -0.7412(4) 0.2484(3) 0.0522(15) Uani 1 1 d .
H34A H 0.7754 -0.7269 0.2623 0.063 Uiso 1 1 calc R
C35 C 0.6593(6) -0.8152(4) 0.2565(3) 0.0580(17) Uani 1 1 d .
H35A H 0.7127 -0.8510 0.2756 0.070 Uiso 1 1 calc R
C36 C 0.5448(7) -0.8362(4) 0.2366(3) 0.0683(19) Uani 1 1 d .
H36A H 0.5167 -0.8869 0.2416 0.082 Uiso 1 1 calc R
C37 C 0.4716(6) -0.7825(3) 0.2092(3) 0.0602(16) Uani 1 1 d .
H37A H 0.3917 -0.7958 0.1946 0.072 Uiso 1 1 calc R
C38 C 0.5132(5) -0.7105(3) 0.2029(3) 0.0476(14) Uani 1 1 d .
H38A H 0.4605 -0.6741 0.1841 0.057 Uiso 1 1 calc R

loop_
_atom_site_aniso_label
_atom_site_aniso_U_11
_atom_site_aniso_U_22
_atom_site_aniso_U_33
_atom_site_aniso_U_23
_atom_site_aniso_U_13
_atom_site_aniso_U_12
Nb1 0.0275(2) 0.0333(2) 0.0465(2) -0.0060(2) 0.0026(2) 0.0014(3)
N1 0.035(2) 0.057(3) 0.051(2) -0.015(3) 0.002(2) -0.006(2)
N2 0.034(3) 0.037(2) 0.049(2) 0.000(2) 0.004(2) 0.002(2)
N3 0.025(2) 0.024(2) 0.043(2) -0.0036(16) -0.0056(18) 0.002(2)
N4 0.029(2) 0.038(3) 0.048(3) 0.004(2) 0.0069(19) 0.004(2)
C1 0.042(4) 0.093(6) 0.059(4) -0.021(4) -0.003(3) -0.009(4)
C2 0.075(5) 0.087(6) 0.090(5) -0.044(4) -0.010(4) 0.010(5)
C3 0.072(5) 0.146(9) 0.063(4) 0.016(5) -0.018(3) -0.010(5)
C4 0.045(4) 0.150(9) 0.077(4) -0.032(5) -0.017(3) -0.013(5)
C5 0.027(3) 0.022(3) 0.060(3) -0.014(3) 0.004(3) 0.003(2)
C6 0.028(3) 0.039(3) 0.057(3) -0.009(2) 0.001(2) 0.000(3)
C7 0.040(4) 0.058(4) 0.060(4) -0.007(3) 0.003(2) 0.000(4)
C8 0.025(3) 0.051(4) 0.093(4) -0.012(4) -0.010(3) 0.008(3)
C9 0.038(4) 0.048(4) 0.067(4) -0.006(3) -0.015(3) 0.003(3)
C10 0.039(4) 0.038(3) 0.052(3) -0.006(2) -0.014(3) -0.004(3)
C11 0.029(3) 0.057(5) 0.056(3) -0.006(3) 0.000(2) 0.007(3)
C12 0.056(5) 0.104(7) 0.068(4) -0.018(4) -0.007(3) 0.022(5)
C13 0.073(5) 0.073(5) 0.081(4) 0.014(4) -0.020(4) 0.008(4)
C14 0.061(4) 0.073(5) 0.046(3) 0.008(3) -0.004(3) 0.011(4)
C15 0.117(8) 0.201(12) 0.078(5) -0.046(6) 0.033(5) -0.075(8)
C16 0.331(19) 0.095(9) 0.158(9) -0.020(7) 0.143(11) -0.097(11)
C17 0.030(3) 0.034(3) 0.041(2) -0.003(2) 0.008(2) -0.004(3)
C18 0.033(3) 0.037(4) 0.065(3) -0.007(3) 0.009(3) 0.000(3)
C19 0.042(4) 0.039(4) 0.087(4) 0.001(3) 0.015(3) 0.000(3)
C20 0.061(5) 0.033(4) 0.083(4) -0.010(3) 0.027(3) -0.008(3)
C21 0.043(4) 0.046(4) 0.059(3) -0.012(3) 0.010(3) -0.016(3)
C22 0.045(3) 0.037(3) 0.042(3) -0.004(2) 0.008(2) -0.012(3)
C23 0.032(4) 0.045(4) 0.093(4) -0.004(3) -0.015(3) 0.003(3)
C24 0.060(5) 0.095(7) 0.101(5) -0.010(5) -0.034(4) -0.013(5)
C25 0.031(4) 0.071(5) 0.140(6) -0.006(5) -0.001(4) -0.007(4)
C26 0.053(4) 0.053(4) 0.052(3) 0.007(3) -0.017(3) -0.020(3)
C27 0.072(5) 0.072(5) 0.081(4) 0.013(4) -0.032(4) -0.032(5)
C28 0.087(5) 0.084(5) 0.069(4) 0.026(4) -0.020(4) -0.039(5)
C29 0.051(4) 0.032(3) 0.065(3) -0.004(3) 0.019(3) -0.003(3)
C30 0.030(3) 0.035(3) 0.053(3) -0.003(3) -0.004(2) -0.003(3)
C31 0.042(4) 0.031(3) 0.067(3) 0.001(3) 0.009(3) -0.002(3)
C32 0.043(4) 0.036(3) 0.077(4) -0.004(3) 0.005(3) 0.005(3)
C33 0.104(7) 0.040(4) 0.132(6) -0.006(4) 0.052(5) -0.002(5)
C34 0.041(4) 0.050(4) 0.065(3) 0.009(3) 0.006(3) 0.007(4)
C35 0.050(5) 0.048(4) 0.076(4) 0.017(3) -0.002(3) 0.016(4)
C36 0.054(5) 0.049(5) 0.103(5) 0.020(3) 0.015(4) 0.000(4)
C37 0.044(4) 0.042(4) 0.095(4) 0.004(4) 0.001(4) -0.006(3)
C38 0.032(3) 0.037(4) 0.074(4) 0.003(3) 0.004(3) -0.003(3)

loop_
_atom_type_symbol
_atom_type_description
_atom_type_scat_dispersion_real
_atom_type_scat_dispersion_imag
_atom_type_scat_source
C C 0.0033 0.0016 'International Tables Vol C Tables 4.2.6.8 and 6.1.1.4'
H H 0.0000 0.0000 'International Tables Vol C Tables 4.2.6.8 and 6.1.1.4'
N N 0.0061 0.0033 'International Tables Vol C Tables 4.2.6.8 and 6.1.1.4'
Nb Nb -2.0727 0.6215 'International Tables Vol C Tables 4.2.6.8 and 6.1.1.4'

loop_
_geom_angle_atom_site_label_1
_geom_angle_atom_site_label_2
_geom_angle_atom_site_label_3
_geom_angle
N1 Nb1 N2 114.96(19)
N1 Nb1 C32 97.9(2)
N2 Nb1 C32 99.4(2)
N1 Nb1 N4 99.05(19)
N2 Nb1 N4 91.13(19)
C32 Nb1 N4 154.00(19)
N1 Nb1 N3 116.3(2)
N2 Nb1 N3 128.72(17)
C32 Nb1 N3 71.2(2)
N4 Nb1 N3 83.63(16)
C1 N1 Nb1 161.2(4)
C5 N2 Nb1 173.4(4)
C30 N3 C17 117.7(4)
C30 N3 Nb1 116.3(4)
C17 N3 Nb1 125.9(3)
C38 N4 C34 116.5(5)
C38 N4 Nb1 120.5(4)
C34 N4 Nb1 122.9(4)
N1 C1 C3 108.6(6)
N1 C1 C4 109.3(5)
C3 C1 C4 110.0(7)
N1 C1 C2 109.6(6)
C3 C1 C2 108.0(6)
C4 C1 C2 111.2(7)
C1 C2 H2A 109.5
C1 C2 H2B 109.5
H2A C2 H2B 109.5
C1 C2 H2C 109.5
H2A C2 H2C 109.5
H2B C2 H2C 109.5
C1 C3 H3A 109.5
C1 C3 H3B 109.5
H3A C3 H3B 109.5
C1 C3 H3C 109.5
H3A C3 H3C 109.5
H3B C3 H3C 109.5
C1 C4 H4A 109.5
C1 C4 H4B 109.5
H4A C4 H4B 109.5
C1 C4 H4C 109.5
H4A C4 H4C 109.5
H4B C4 H4C 109.5
N2 C5 C10 119.1(5)
N2 C5 C6 120.0(5)
C10 C5 C6 120.9(5)
C7 C6 C5 118.0(5)
C7 C6 C11 120.2(5)
C5 C6 C11 121.7(5)
C6 C7 C8 122.0(5)
C6 C7 H7A 119.0
C8 C7 H7A 119.0
C9 C8 C7 118.9(5)
C9 C8 H8A 120.6
C7 C8 H8A 120.6
C8 C9 C10 122.7(5)
C8 C9 H9A 118.6
C10 C9 H9A 118.6
C9 C10 C5 117.4(5)
C9 C10 C14 122.5(5)
C5 C10 C14 120.0(5)
C13 C11 C6 112.2(5)
C13 C11 C12 109.6(6)
C6 C11 C12 111.8(5)
C13 C11 H11A 107.7
C6 C11 H11A 107.7
C12 C11 H11A 107.7
C11 C12 H12A 109.5
C11 C12 H12B 109.5
H12A C12 H12B 109.5
C11 C12 H12C 109.5
H12A C12 H12C 109.5
H12B C12 H12C 109.5
C11 C13 H13A 109.5
C11 C13 H13B 109.5
H13A C13 H13B 109.5
C11 C13 H13C 109.5
H13A C13 H13C 109.5
H13B C13 H13C 109.5
C15 C14 C16 110.9(8)
C15 C14 C10 114.0(6)
C16 C14 C10 110.7(6)
C15 C14 H14A 106.9
C16 C14 H14A 106.9
C10 C14 H14A 106.9
C14 C15 H15A 109.5
C14 C15 H15B 109.5
H15A C15 H15B 109.5
C14 C15 H15C 109.5
H15A C15 H15C 109.5
H15B C15 H15C 109.5
C14 C16 H16A 109.5
C14 C16 H16B 109.5
H16A C16 H16B 109.5
C14 C16 H16C 109.5
H16A C16 H16C 109.5
H16B C16 H16C 109.5
C18 C17 C22 121.2(5)
C18 C17 N3 119.7(5)
C22 C17 N3 118.8(5)
C19 C18 C17 118.0(6)
C19 C18 C23 118.5(6)
C17 C18 C23 123.5(5)
C18 C19 C20 120.9(6)
C18 C19 H19A 119.5
C20 C19 H19A 119.5
C21 C20 C19 120.1(6)
C21 C20 H20A 120.0
C19 C20 H20A 120.0
C20 C21 C22 122.2(6)
C20 C21 H21A 118.9
C22 C21 H21A 118.9
C21 C22 C17 117.4(6)
C21 C22 C26 122.4(6)
C17 C22 C26 120.1(5)
C18 C23 C25 111.1(5)
C18 C23 C24 112.4(6)
C25 C23 C24 110.8(6)
C18 C23 H23A 107.5
C25 C23 H23A 107.5
C24 C23 H23A 107.5
C23 C24 H24A 109.5
C23 C24 H24B 109.5
H24A C24 H24B 109.5
C23 C24 H24C 109.5
H24A C24 H24C 109.5
H24B C24 H24C 109.5
C23 C25 H25A 109.5
C23 C25 H25B 109.5
H25A C25 H25B 109.5
C23 C25 H25C 109.5
H25A C25 H25C 109.5
H25B C25 H25C 109.5
C22 C26 C27 114.2(6)
C22 C26 C28 111.2(5)
C27 C26 C28 108.5(5)
C22 C26 H26A 107.6
C27 C26 H26A 107.6
C28 C26 H26A 107.6
C26 C27 H27A 109.5
C26 C27 H27B 109.5
H27A C27 H27B 109.5
C26 C27 H27C 109.5
H27A C27 H27C 109.5
H27B C27 H27C 109.5
C26 C28 H28A 109.5
C26 C28 H28B 109.5
H28A C28 H28B 109.5
C26 C28 H28C 109.5
H28A C28 H28C 109.5
H28B C28 H28C 109.5
C30 C29 H29A 109.5
C30 C29 H29B 109.5
H29A C29 H29B 109.5
C30 C29 H29C 109.5
H29A C29 H29C 109.5
H29B C29 H29C 109.5
N3 C30 C31 116.5(5)
N3 C30 C29 127.1(6)
C31 C30 C29 116.4(5)
C32 C31 C30 118.8(5)
C32 C31 H31A 120.6
C30 C31 H31A 120.6
C31 C32 C33 118.4(6)
C31 C32 Nb1 117.2(4)
C33 C32 Nb1 124.4(5)
C32 C33 H33A 109.5
C32 C33 H33B 109.5
H33A C33 H33B 109.5
C32 C33 H33C 109.5
H33A C33 H33C 109.5
H33B C33 H33C 109.5
N4 C34 C35 123.3(6)
N4 C34 H34A 118.4
C35 C34 H34A 118.4
C36 C35 C34 118.6(6)
C36 C35 H35A 120.7
C34 C35 H35A 120.7
C35 C36 C37 118.5(6)
C35 C36 H36A 120.8
C37 C36 H36A 120.8
C38 C37 C36 119.8(6)
C38 C37 H37A 120.1
C36 C37 H37A 120.1
N4 C38 C37 123.4(6)
N4 C38 H38A 118.3
C37 C38 H38A 118.3

loop_
_geom_bond_atom_site_label_1
_geom_bond_atom_site_label_2
_geom_bond_distance
Nb1 N1 1.803(5)
Nb1 N2 1.821(5)
Nb1 C32 2.213(7)
Nb1 N4 2.279(6)
Nb1 N3 2.340(5)
N1 C1 1.465(8)
N2 C5 1.386(7)
N3 C30 1.267(7)
N3 C17 1.414(7)
N4 C38 1.325(7)
N4 C34 1.345(7)
C1 C3 1.496(10)
C1 C4 1.514(9)
C1 C2 1.539(11)
C2 H2A 0.9800
C2 H2B 0.9800
C2 H2C 0.9800
C3 H3A 0.9800
C3 H3B 0.9800
C3 H3C 0.9800
C4 H4A 0.9800
C4 H4B 0.9800
C4 H4C 0.9800
C5 C10 1.426(8)
C5 C6 1.436(8)
C6 C7 1.374(9)
C6 C11 1.532(8)
C7 C8 1.402(8)
C7 H7A 0.9500
C8 C9 1.388(9)
C8 H8A 0.9500
C9 C10 1.384(8)
C9 H9A 0.9500
C10 C14 1.507(8)
C11 C13 1.465(10)
C11 C12 1.551(9)
C11 H11A 1.0000
C12 H12A 0.9800
C12 H12B 0.9800
C12 H12C 0.9800
C13 H13A 0.9800
C13 H13B 0.9800
C13 H13C 0.9800
C14 C15 1.457(10)
C14 C16 1.483(11)
C14 H14A 1.0000
C15 H15A 0.9800
C15 H15B 0.9800
C15 H15C 0.9800
C16 H16A 0.9800
C16 H16B 0.9800
C16 H16C 0.9800
C17 C18 1.404(8)
C17 C22 1.417(7)
C18 C19 1.371(8)
C18 C23 1.519(8)
C19 C20 1.387(9)
C19 H19A 0.9500
C20 C21 1.361(9)
C20 H20A 0.9500
C21 C22 1.362(9)
C21 H21A 0.9500
C22 C26 1.497(8)
C23 C25 1.525(9)
C23 C24 1.569(10)
C23 H23A 1.0000
C24 H24A 0.9800
C24 H24B 0.9800
C24 H24C 0.9800
C25 H25A 0.9800
C25 H25B 0.9800
C25 H25C 0.9800
C26 C27 1.529(9)
C26 C28 1.562(8)
C26 H26A 1.0000
C27 H27A 0.9800
C27 H27B 0.9800
C27 H27C 0.9800
C28 H28A 0.9800
C28 H28B 0.9800
C28 H28C 0.9800
C29 C30 1.503(7)
C29 H29A 0.9800
C29 H29B 0.9800
C29 H29C 0.9800
C30 C31 1.447(9)
C31 C32 1.327(8)
C31 H31A 0.9500
C32 C33 1.533(9)
C33 H33A 0.9800
C33 H33B 0.9800
C33 H33C 0.9800
C34 C35 1.371(9)
C34 H34A 0.9500
C35 C36 1.364(9)
C35 H35A 0.9500
C36 C37 1.367(9)
C36 H36A 0.9500
C37 C38 1.354(8)
C37 H37A 0.9500
C38 H38A 0.9500

loop_
_geom_torsion_atom_site_label_1
_geom_torsion_atom_site_label_2
_geom_torsion_atom_site_label_3
_geom_torsion_atom_site_label_4
_geom_torsion
N2 Nb1 N1 C1 -15.9(14)
C32 Nb1 N1 C1 88.4(14)
N4 Nb1 N1 C1 -111.4(14)
N3 Nb1 N1 C1 161.3(13)
N1 Nb1 N2 C5 -62(3)
C32 Nb1 N2 C5 -165(3)
N4 Nb1 N2 C5 39(3)
N3 Nb1 N2 C5 122(3)
N1 Nb1 N3 C30 -89.3(4)
N2 Nb1 N3 C30 87.3(4)
C32 Nb1 N3 C30 0.4(4)
N4 Nb1 N3 C30 173.7(4)
N1 Nb1 N3 C17 86.2(4)
N2 Nb1 N3 C17 -97.1(4)
C32 Nb1 N3 C17 175.9(4)
N4 Nb1 N3 C17 -10.8(4)
N1 Nb1 N4 C38 136.0(4)
N2 Nb1 N4 C38 20.5(4)
C32 Nb1 N4 C38 -93.8(6)
N3 Nb1 N4 C38 -108.4(4)
N1 Nb1 N4 C34 -40.7(4)
N2 Nb1 N4 C34 -156.2(4)
C32 Nb1 N4 C34 89.5(6)
N3 Nb1 N4 C34 74.9(4)
Nb1 N1 C1 C3 93.8(15)
Nb1 N1 C1 C4 -146.2(11)
Nb1 N1 C1 C2 -24.1(17)
Nb1 N2 C5 C10 -145(3)
Nb1 N2 C5 C6 33(4)
N2 C5 C6 C7 -179.7(5)
C10 C5 C6 C7 -1.8(8)
N2 C5 C6 C11 0.4(8)
C10 C5 C6 C11 178.3(5)
C5 C6 C7 C8 0.3(9)
C11 C6 C7 C8 -179.7(6)
C6 C7 C8 C9 0.0(9)
C7 C8 C9 C10 1.2(9)
C8 C9 C10 C5 -2.6(8)
C8 C9 C10 C14 178.1(6)
N2 C5 C10 C9 -179.2(5)
C6 C5 C10 C9 2.8(8)
N2 C5 C10 C14 0.2(8)
C6 C5 C10 C14 -177.8(5)
C7 C6 C11 C13 73.3(7)
C5 C6 C11 C13 -106.8(6)
C7 C6 C11 C12 -50.4(8)
C5 C6 C11 C12 129.5(6)
C9 C10 C14 C15 -45.9(10)
C5 C10 C14 C15 134.7(7)
C9 C10 C14 C16 80.0(10)
C5 C10 C14 C16 -99.4(9)
C30 N3 C17 C18 80.7(6)
Nb1 N3 C17 C18 -94.8(5)
C30 N3 C17 C22 -105.0(6)
Nb1 N3 C17 C22 79.5(5)
C22 C17 C18 C19 -1.6(7)
N3 C17 C18 C19 172.6(5)
C22 C17 C18 C23 -180.0(5)
N3 C17 C18 C23 -5.8(8)
C17 C18 C19 C20 1.2(8)
C23 C18 C19 C20 179.7(5)
C18 C19 C20 C21 0.8(9)
C19 C20 C21 C22 -2.6(8)
C20 C21 C22 C17 2.1(8)
C20 C21 C22 C26 -179.2(5)
C18 C17 C22 C21 0.0(7)
N3 C17 C22 C21 -174.2(4)
C18 C17 C22 C26 -178.7(5)
N3 C17 C22 C26 7.1(7)
C19 C18 C23 C25 59.0(8)
C17 C18 C23 C25 -122.6(6)
C19 C18 C23 C24 -65.7(7)
C17 C18 C23 C24 112.7(7)
C21 C22 C26 C27 20.3(8)
C17 C22 C26 C27 -161.1(5)
C21 C22 C26 C28 -102.9(6)
C17 C22 C26 C28 75.7(6)
C17 N3 C30 C31 -177.1(4)
Nb1 N3 C30 C31 -1.2(6)
C17 N3 C30 C29 1.0(7)
Nb1 N3 C30 C29 176.9(4)
N3 C30 C31 C32 1.8(8)
C29 C30 C31 C32 -176.4(5)
C30 C31 C32 C33 177.3(6)
C30 C31 C32 Nb1 -1.5(7)
N1 Nb1 C32 C31 115.7(5)
N2 Nb1 C32 C31 -127.2(5)
N4 Nb1 C32 C31 -14.7(8)
N3 Nb1 C32 C31 0.6(4)
N1 Nb1 C32 C33 -63.0(6)
N2 Nb1 C32 C33 54.0(6)
N4 Nb1 C32 C33 166.6(5)
N3 Nb1 C32 C33 -178.1(7)
C38 N4 C34 C35 -0.1(8)
Nb1 N4 C34 C35 176.7(4)
N4 C34 C35 C36 0.1(9)
C34 C35 C36 C37 0.2(10)
C35 C36 C37 C38 -0.5(10)
C34 N4 C38 C37 -0.2(8)
Nb1 N4 C38 C37 -177.1(5)
C36 C37 C38 N4 0.5(10)

loop_
_platon_squeeze_void_nr
_platon_squeeze_void_average_x
_platon_squeeze_void_average_y
_platon_squeeze_void_average_z
_platon_squeeze_void_volume
_platon_squeeze_void_count_electrons
_platon_squeeze_void_content
1 -0.028 0.250 0.500 354 28 ' '
2 -0.015 0.750 0.000 354 28 ' '
